data_7119352
loop_
_publ_author_name
Hui
Guo
Xin
He
Chong-Qing
Wan
Liang
Zhao

_publ_section_title
;
 A stepwise bulk-to-cluster-to-particle transformation toward the
 efficient synthesis of alkynyl-protected silver nanoclusters
;
_journal_name_full Chem.Commun.
_journal_page_first 7723
_journal_volume 52
_journal_year 2016
_chemical_formula_moiety MeOC6H4CCAg3Py[6]
_chemical_formula_sum 'C47 H43 Ag3 F6 N12 O7 S2'
_chemical_formula_weight 1389.66
_chemical_name_systematic 2d
_space_group_IT_number 2
_symmetry_cell_setting triclinic
_symmetry_space_group_name_Hall '-P 1'
_symmetry_space_group_name_H-M 'P -1'
_atom_sites_solution_hydrogens geom
_atom_sites_solution_primary direct
_atom_sites_solution_secondary difmap
_audit_creation_method SHELXL-97
_audit_update_record
;
2016-03-30 deposited with the CCDC.
2016-05-23 downloaded from the CCDC.
;
_cell_angle_alpha 99.38(2)
_cell_angle_beta 90.29(3)
_cell_angle_gamma 101.76(6)
_cell_formula_units_Z 2
_cell_length_a 12.88(3)
_cell_length_b 13.13(4)
_cell_length_c 15.88(4)
_cell_measurement_reflns_used 9934
_cell_measurement_temperature 296(2)
_cell_measurement_theta_max 27.61
_cell_measurement_theta_min 2.25
_cell_volume 2592(12)
_computing_cell_refinement 'APEX2 and SAINT (Bruker 2007)'
_computing_data_collection 'APEX2 (Bruker 2007)'
_computing_data_reduction SAINT
_computing_molecular_graphics 'SHELXTL (Sheldrick,2008)'
_computing_publication_material 'SHELXTL and PLATON (Spek,2009)'
_computing_structure_refinement 'SHELXL-97 (Sheldrick,2008)'
_computing_structure_solution 'SHELXS-97 (Sheldrick,2008)'
_diffrn_ambient_temperature 296(2)
_diffrn_measured_fraction_theta_full 0.981
_diffrn_measured_fraction_theta_max 0.981
_diffrn_measurement_device_type 'Bruker APEXII CCD area detector'
_diffrn_radiation_monochromator graphite
_diffrn_radiation_source 'fine-focus sealed tube'
_diffrn_radiation_type MoK\a
_diffrn_radiation_wavelength 0.71073
_diffrn_reflns_av_R_equivalents 0.0373
_diffrn_reflns_av_sigmaI/netI 0.0401
_diffrn_reflns_limit_h_max 16
_diffrn_reflns_limit_h_min -14
_diffrn_reflns_limit_k_max 17
_diffrn_reflns_limit_k_min -17
_diffrn_reflns_limit_l_max 20
_diffrn_reflns_limit_l_min -20
_diffrn_reflns_number 39274
_diffrn_reflns_theta_full 27.95
_diffrn_reflns_theta_max 27.95
_diffrn_reflns_theta_min 1.30
_exptl_absorpt_coefficient_mu 1.287
_exptl_absorpt_correction_T_max 0.7456
_exptl_absorpt_correction_T_min 0.6196
_exptl_absorpt_correction_type multi-scan
_exptl_absorpt_process_details 'SADABS (Bruker,2007)'
_exptl_crystal_colour pale-yellow
_exptl_crystal_density_diffrn 1.780
_exptl_crystal_density_method 'not measured'
_exptl_crystal_description block
_exptl_crystal_F_000 1384
_exptl_crystal_size_max 0.37
_exptl_crystal_size_mid 0.25
_exptl_crystal_size_min 0.24
_refine_diff_density_max 0.827
_refine_diff_density_min -0.742
_refine_diff_density_rms 0.089
_refine_ls_extinction_method none
_refine_ls_goodness_of_fit_ref 1.033
_refine_ls_hydrogen_treatment constr
_refine_ls_matrix_type full
_refine_ls_number_parameters 694
_refine_ls_number_reflns 12200
_refine_ls_number_restraints 0
_refine_ls_restrained_S_all 1.033
_refine_ls_R_factor_all 0.0629
_refine_ls_R_factor_gt 0.0450
_refine_ls_shift/su_max 0.002
_refine_ls_shift/su_mean 0.000
_refine_ls_structure_factor_coef Fsqd
_refine_ls_weighting_details 'calc w=1/[\s^2^(Fo^2^)+(0.0484P)^2^+3.8777P] where P=(Fo^2^+2Fc^2^)/3'
_refine_ls_weighting_scheme calc
_refine_ls_wR_factor_gt 0.1079
_refine_ls_wR_factor_ref 0.1179
_reflns_number_gt 9286
_reflns_number_total 12200
_reflns_threshold_expression >2sigma(I)
_cod_data_source_file c6cc02950g2.cif
_cod_data_source_block 2d
_cod_depositor_comments
;
The following automatic conversions were performed:

'_refine_ls_hydrogen_treatment' value 'Constr' changed to 'constr'
according to the built-in table from CIF Core dictionary named
'cif_core.dic' version 2.4.1 from 2010-06-29.

Automatic conversion script
Id: cif_fix_values 4624 2016-04-14 12:54:50Z antanas 
;
_cod_original_cell_volume 2593(12)
_cod_original_sg_symbol_H-M P-1
_cod_database_code 7119352

loop_
_symmetry_equiv_pos_as_xyz
'x, y, z'
'-x, -y, -z'

loop_
_atom_site_label
_atom_site_type_symbol
_atom_site_fract_x
_atom_site_fract_y
_atom_site_fract_z
_atom_site_U_iso_or_equiv
_atom_site_adp_type
_atom_site_occupancy
_atom_site_symmetry_multiplicity
_atom_site_calc_flag
_atom_site_refinement_flags
_atom_site_disorder_assembly
_atom_site_disorder_group
Ag1 Ag -1.00391(3) 0.36063(3) 0.21704(2) 0.04647(10) Uani 1 1 d . . .
Ag2 Ag -0.81564(3) 0.24996(2) 0.25999(2) 0.04504(10) Uani 1 1 d . . .
Ag3 Ag -0.74765(3) 0.51302(2) 0.27443(2) 0.04797(10) Uani 1 1 d . . .
N1 N -0.7360(3) 0.1187(2) 0.2028(2) 0.0390(8) Uani 1 1 d . . .
C1 C -0.7973(3) 0.0274(3) 0.1618(3) 0.0408(9) Uani 1 1 d . . .
C2 C -0.7584(4) -0.0649(3) 0.1413(3) 0.0520(11) Uani 1 1 d . . .
H2A H -0.8021 -0.1268 0.1137 0.062 Uiso 1 1 calc R . .
C3 C -0.6531(4) -0.0624(3) 0.1630(3) 0.0554(12) Uani 1 1 d . . .
H3A H -0.6257 -0.1232 0.1508 0.066 Uiso 1 1 calc R . .
C4 C -0.5892(4) 0.0311(4) 0.2030(3) 0.0543(12) Uani 1 1 d . . .
H4A H -0.5182 0.0340 0.2167 0.065 Uiso 1 1 calc R . .
C5 C -0.6324(3) 0.1209(3) 0.2226(3) 0.0431(10) Uani 1 1 d . . .
N2 N -0.5703(3) 0.2164(3) 0.2661(2) 0.0489(9) Uani 1 1 d . . .
C6 C -0.4949(5) 0.2125(4) 0.3351(4) 0.0736(17) Uani 1 1 d . . .
H6A H -0.4578 0.2828 0.3581 0.110 Uiso 1 1 calc R . .
H6B H -0.4449 0.1710 0.3127 0.110 Uiso 1 1 calc R . .
H6C H -0.5330 0.1812 0.3795 0.110 Uiso 1 1 calc R . .
N3 N -0.5427(3) 0.3990(3) 0.3051(2) 0.0426(8) Uani 1 1 d . . .
C7 C -0.5741(3) 0.3140(3) 0.2425(3) 0.0412(9) Uani 1 1 d . . .
C8 C -0.6052(4) 0.3230(3) 0.1594(3) 0.0442(10) Uani 1 1 d . . .
H8A H -0.6270 0.2634 0.1180 0.053 Uiso 1 1 calc R . .
C9 C -0.6023(4) 0.4225(3) 0.1409(3) 0.0449(10) Uani 1 1 d . . .
H9A H -0.6230 0.4303 0.0865 0.054 Uiso 1 1 calc R . .
C10 C -0.5686(3) 0.5120(3) 0.2035(3) 0.0437(10) Uani 1 1 d . . .
H10A H -0.5647 0.5796 0.1914 0.052 Uiso 1 1 calc R . .
C11 C -0.5407(3) 0.4955(3) 0.2856(3) 0.0412(9) Uani 1 1 d . . .
N4 N -0.5062(3) 0.5801(3) 0.3533(2) 0.0491(9) Uani 1 1 d . . .
C12 C -0.4235(5) 0.5705(5) 0.4145(4) 0.088(2) Uani 1 1 d . . .
H12A H -0.4077 0.6332 0.4569 0.132 Uiso 1 1 calc R . .
H12B H -0.3605 0.5615 0.3847 0.132 Uiso 1 1 calc R . .
H12C H -0.4485 0.5105 0.4418 0.132 Uiso 1 1 calc R . .
N5 N -0.6383(3) 0.6758(2) 0.3277(2) 0.0390(8) Uani 1 1 d . . .
C13 C -0.5415(3) 0.6758(3) 0.3627(3) 0.0426(9) Uani 1 1 d . . .
C14 C -0.4802(4) 0.7666(4) 0.4121(3) 0.0542(12) Uani 1 1 d . . .
H14A H -0.4160 0.7647 0.4382 0.065 Uiso 1 1 calc R . .
C15 C -0.5178(4) 0.8590(4) 0.4209(3) 0.0634(15) Uani 1 1 d . . .
H15A H -0.4776 0.9206 0.4522 0.076 Uiso 1 1 calc R . .
C16 C -0.6144(4) 0.8612(3) 0.3837(3) 0.0544(12) Uani 1 1 d . . .
H16A H -0.6395 0.9235 0.3896 0.065 Uiso 1 1 calc R . .
C17 C -0.6737(3) 0.7675(3) 0.3369(3) 0.0401(9) Uani 1 1 d . . .
N6 N -0.7766(3) 0.7644(2) 0.3045(2) 0.0408(8) Uani 1 1 d . . .
C18 C -0.8342(4) 0.8441(3) 0.3468(3) 0.0525(12) Uani 1 1 d . . .
H18A H -0.7888 0.8921 0.3904 0.079 Uiso 1 1 calc R . .
H18B H -0.8962 0.8095 0.3721 0.079 Uiso 1 1 calc R . .
H18C H -0.8550 0.8825 0.3053 0.079 Uiso 1 1 calc R . .
N7 N -0.9360(3) 0.6583(2) 0.2442(2) 0.0373(7) Uani 1 1 d . . .
C19 C -0.8298(3) 0.6865(3) 0.2378(3) 0.0377(9) Uani 1 1 d . . .
C20 C -0.7763(3) 0.6442(3) 0.1680(3) 0.0401(9) Uani 1 1 d . . .
H20A H -0.7036 0.6662 0.1634 0.048 Uiso 1 1 calc R . .
C21 C -0.8374(3) 0.5673(3) 0.1055(3) 0.0405(9) Uani 1 1 d . . .
H21A H -0.8044 0.5371 0.0587 0.049 Uiso 1 1 calc R . .
C22 C -0.9464(3) 0.5354(3) 0.1122(2) 0.0383(9) Uani 1 1 d . . .
H22A H -0.9868 0.4837 0.0712 0.046 Uiso 1 1 calc R . .
C23 C -0.9934(3) 0.5842(3) 0.1832(3) 0.0355(8) Uani 1 1 d . . .
N8 N -1.1034(3) 0.5613(3) 0.1953(2) 0.0432(8) Uani 1 1 d . . .
C24 C -1.1481(4) 0.6377(4) 0.2548(4) 0.0682(15) Uani 1 1 d . . .
H24A H -1.0916 0.6931 0.2819 0.102 Uiso 1 1 calc R . .
H24B H -1.1860 0.6028 0.2975 0.102 Uiso 1 1 calc R . .
H24C H -1.1956 0.6672 0.2239 0.102 Uiso 1 1 calc R . .
N9 N -1.1443(3) 0.3780(2) 0.1393(2) 0.0371(7) Uani 1 1 d . . .
C25 C -1.1737(3) 0.4729(3) 0.1481(3) 0.0374(8) Uani 1 1 d . . .
C26 C -1.2725(3) 0.4829(3) 0.1167(3) 0.0445(10) Uani 1 1 d . . .
H26A H -1.2915 0.5483 0.1231 0.053 Uiso 1 1 calc R . .
C27 C -1.3417(3) 0.3918(4) 0.0755(3) 0.0507(11) Uani 1 1 d . . .
H27A H -1.4085 0.3960 0.0556 0.061 Uiso 1 1 calc R . .
C28 C -1.3117(3) 0.2969(4) 0.0643(3) 0.0478(10) Uani 1 1 d . . .
H28A H -1.3574 0.2365 0.0363 0.057 Uiso 1 1 calc R . .
C29 C -1.2115(3) 0.2912(3) 0.0953(3) 0.0396(9) Uani 1 1 d . . .
N10 N -1.1773(3) 0.1956(3) 0.0872(2) 0.0448(8) Uani 1 1 d . . .
C30 C -1.2576(4) 0.0972(4) 0.0883(4) 0.0587(13) Uani 1 1 d . . .
H30A H -1.3264 0.1139 0.0963 0.088 Uiso 1 1 calc R . .
H30B H -1.2401 0.0636 0.1342 0.088 Uiso 1 1 calc R . .
H30C H -1.2582 0.0504 0.0350 0.088 Uiso 1 1 calc R . .
N11 N -1.0363(3) 0.1163(2) 0.1133(2) 0.0389(7) Uani 1 1 d . . .
C31 C -1.0699(3) 0.1890(3) 0.0758(3) 0.0398(9) Uani 1 1 d . . .
C32 C -1.0041(4) 0.2538(3) 0.0263(3) 0.0452(10) Uani 1 1 d . . .
H32A H -1.0289 0.3040 0.0013 0.054 Uiso 1 1 calc R . .
C33 C -0.9004(4) 0.2395(3) 0.0161(3) 0.0486(10) Uani 1 1 d . . .
H33A H -0.8551 0.2809 -0.0162 0.058 Uiso 1 1 calc R . .
C34 C -0.8636(4) 0.1641(3) 0.0537(3) 0.0442(10) Uani 1 1 d . . .
H34A H -0.7947 0.1535 0.0463 0.053 Uiso 1 1 calc R . .
C35 C -0.9345(3) 0.1048(3) 0.1030(3) 0.0395(9) Uani 1 1 d . . .
N12 N -0.9053(3) 0.0267(3) 0.1428(2) 0.0461(9) Uani 1 1 d . . .
C36 C -0.9866(4) -0.0465(3) 0.1807(3) 0.0563(12) Uani 1 1 d . . .
H36A H -1.0559 -0.0394 0.1632 0.084 Uiso 1 1 calc R . .
H36B H -0.9785 -0.0303 0.2419 0.084 Uiso 1 1 calc R . .
H36C H -0.9785 -0.1176 0.1618 0.084 Uiso 1 1 calc R . .
O1 O -0.8337(3) 0.7460(3) 0.68012(19) 0.0608(9) Uani 1 1 d . . .
C37 C -0.8786(3) 0.3831(3) 0.3118(2) 0.0346(8) Uani 1 1 d . . .
C38 C -0.8740(3) 0.4499(3) 0.3769(3) 0.0380(9) Uani 1 1 d . . .
C39 C -0.8673(3) 0.5256(3) 0.4556(2) 0.0385(9) Uani 1 1 d . . .
C40 C -0.9037(4) 0.6189(3) 0.4570(3) 0.0473(10) Uani 1 1 d . . .
H40A H -0.9346 0.6312 0.4075 0.057 Uiso 1 1 calc R . .
C41 C -0.8947(4) 0.6938(4) 0.5308(3) 0.0534(12) Uani 1 1 d . . .
H41A H -0.9205 0.7550 0.5310 0.064 Uiso 1 1 calc R . .
C42 C -0.8469(4) 0.6764(3) 0.6042(3) 0.0448(10) Uani 1 1 d . . .
C43 C -0.8126(4) 0.5823(4) 0.6048(3) 0.0563(12) Uani 1 1 d . . .
H43A H -0.7828 0.5698 0.6546 0.068 Uiso 1 1 calc R . .
C44 C -0.8232(4) 0.5074(4) 0.5312(3) 0.0530(12) Uani 1 1 d . . .
H44A H -0.8007 0.4446 0.5319 0.064 Uiso 1 1 calc R . .
C45 C -0.8562(6) 0.8488(4) 0.6785(3) 0.0774(18) Uani 1 1 d . . .
H45A H -0.8459 0.8895 0.7349 0.116 Uiso 1 1 calc R . .
H45B H -0.9284 0.8412 0.6588 0.116 Uiso 1 1 calc R . .
H45C H -0.8094 0.8841 0.6406 0.116 Uiso 1 1 calc R . .
S1 S -0.41382(9) 0.76820(8) 0.08837(7) 0.0442(2) Uani 1 1 d . . .
O2 O -0.3595(4) 0.6846(3) 0.0594(2) 0.0833(13) Uani 1 1 d . . .
O3 O -0.3980(4) 0.8517(3) 0.0390(3) 0.0811(12) Uani 1 1 d . . .
O4 O -0.5219(3) 0.7355(3) 0.1118(3) 0.0675(10) Uani 1 1 d . . .
F11 F -0.2424(3) 0.8649(3) 0.1825(3) 0.1102(14) Uani 1 1 d . . .
F12 F -0.3841(4) 0.9089(3) 0.2296(2) 0.1068(14) Uani 1 1 d . . .
F13 F -0.3529(3) 0.7558(3) 0.24299(19) 0.0778(9) Uani 1 1 d . . .
C46 C -0.3458(4) 0.8277(4) 0.1908(3) 0.0594(13) Uani 1 1 d . . .
S2 S -0.78906(10) 0.14763(9) 0.44072(8) 0.0529(3) Uani 1 1 d . . .
O5 O -0.7496(4) 0.2596(3) 0.4559(4) 0.1011(16) Uani 1 1 d . . .
O6 O -0.7068(3) 0.0878(3) 0.4372(3) 0.0748(11) Uani 1 1 d . . .
O7 O -0.8735(3) 0.1105(3) 0.3758(2) 0.0756(11) Uani 1 1 d . . .
F21 F -0.7877(4) 0.1566(5) 0.6057(2) 0.147(2) Uani 1 1 d . . .
F22 F -0.8897(4) 0.0161(5) 0.5350(3) 0.1277(17) Uani 1 1 d . . .
F23 F -0.9365(4) 0.1685(6) 0.5502(3) 0.155(2) Uani 1 1 d . . .
C47 C -0.8535(5) 0.1220(7) 0.5381(4) 0.0833(19) Uani 1 1 d . . .

loop_
_atom_site_aniso_label
_atom_site_aniso_U_11
_atom_site_aniso_U_22
_atom_site_aniso_U_33
_atom_site_aniso_U_23
_atom_site_aniso_U_13
_atom_site_aniso_U_12
Ag1 0.04280(19) 0.04597(18) 0.04968(19) 0.00361(14) -0.01673(15) 0.01097(14)
Ag2 0.04465(19) 0.03767(16) 0.0524(2) -0.00331(13) -0.00438(15) 0.01636(14)
Ag3 0.03428(17) 0.03863(17) 0.0685(2) 0.00893(15) 0.00237(15) 0.00176(13)
N1 0.0400(19) 0.0340(16) 0.0446(19) 0.0024(14) -0.0022(15) 0.0143(14)
C1 0.044(2) 0.0345(19) 0.045(2) 0.0059(16) -0.0003(19) 0.0113(17)
C2 0.058(3) 0.034(2) 0.061(3) -0.0038(19) -0.004(2) 0.013(2)
C3 0.061(3) 0.037(2) 0.071(3) 0.000(2) 0.003(2) 0.023(2)
C4 0.047(3) 0.046(2) 0.072(3) 0.005(2) -0.005(2) 0.020(2)
C5 0.043(2) 0.037(2) 0.050(2) 0.0044(17) -0.0036(19) 0.0138(18)
N2 0.045(2) 0.0406(18) 0.060(2) 0.0037(16) -0.0152(18) 0.0101(16)
C6 0.070(4) 0.060(3) 0.091(4) 0.011(3) -0.036(3) 0.015(3)
N3 0.0371(19) 0.0355(17) 0.052(2) 0.0001(15) -0.0076(16) 0.0074(14)
C7 0.032(2) 0.0357(19) 0.055(3) 0.0036(17) -0.0017(18) 0.0088(16)
C8 0.049(3) 0.038(2) 0.043(2) -0.0009(17) 0.0057(19) 0.0088(18)
C9 0.048(3) 0.043(2) 0.043(2) 0.0053(18) 0.0087(19) 0.0088(19)
C10 0.043(2) 0.038(2) 0.050(2) 0.0038(18) 0.0063(19) 0.0091(18)
C11 0.029(2) 0.040(2) 0.052(2) 0.0004(18) 0.0025(18) 0.0046(16)
N4 0.040(2) 0.0403(18) 0.062(2) -0.0078(16) -0.0169(17) 0.0085(15)
C12 0.088(4) 0.064(3) 0.110(5) -0.011(3) -0.057(4) 0.028(3)
N5 0.0328(17) 0.0319(15) 0.0473(19) -0.0035(14) -0.0050(15) 0.0030(13)
C13 0.036(2) 0.038(2) 0.048(2) -0.0027(17) -0.0032(18) 0.0022(17)
C14 0.039(2) 0.049(2) 0.066(3) -0.009(2) -0.014(2) 0.005(2)
C15 0.051(3) 0.044(2) 0.080(4) -0.023(2) -0.022(3) 0.002(2)
C16 0.047(3) 0.037(2) 0.069(3) -0.012(2) -0.008(2) 0.0029(19)
C17 0.035(2) 0.0360(19) 0.045(2) -0.0026(17) -0.0011(18) 0.0040(16)
N6 0.0374(18) 0.0329(16) 0.0480(19) -0.0046(14) -0.0042(15) 0.0071(14)
C18 0.047(3) 0.041(2) 0.065(3) -0.012(2) -0.008(2) 0.016(2)
N7 0.0344(18) 0.0376(16) 0.0392(18) 0.0040(13) -0.0042(14) 0.0080(14)
C19 0.040(2) 0.0301(17) 0.042(2) 0.0048(15) -0.0044(18) 0.0070(16)
C20 0.036(2) 0.042(2) 0.040(2) 0.0054(17) 0.0007(17) 0.0037(17)
C21 0.045(2) 0.043(2) 0.033(2) 0.0063(16) 0.0058(17) 0.0062(18)
C22 0.039(2) 0.040(2) 0.033(2) 0.0019(16) -0.0052(17) 0.0048(17)
C23 0.032(2) 0.0326(18) 0.043(2) 0.0061(15) -0.0060(16) 0.0087(15)
N8 0.0339(18) 0.0405(18) 0.053(2) -0.0028(15) -0.0034(16) 0.0117(15)
C24 0.050(3) 0.059(3) 0.089(4) -0.017(3) 0.006(3) 0.020(2)
N9 0.0304(17) 0.0380(16) 0.0421(18) 0.0047(14) -0.0065(14) 0.0071(13)
C25 0.032(2) 0.040(2) 0.041(2) 0.0091(16) -0.0007(17) 0.0081(16)
C26 0.034(2) 0.050(2) 0.053(3) 0.0095(19) -0.0020(19) 0.0148(18)
C27 0.028(2) 0.068(3) 0.058(3) 0.007(2) -0.0060(19) 0.015(2)
C28 0.029(2) 0.050(2) 0.059(3) 0.005(2) -0.0101(19) -0.0011(18)
C29 0.031(2) 0.043(2) 0.043(2) 0.0045(17) -0.0049(17) 0.0046(17)
N10 0.0330(18) 0.0354(17) 0.063(2) 0.0052(16) -0.0055(17) 0.0028(14)
C30 0.050(3) 0.042(2) 0.078(3) 0.012(2) -0.012(3) -0.008(2)
N11 0.0389(19) 0.0340(16) 0.0410(18) 0.0013(14) -0.0041(15) 0.0051(14)
C31 0.043(2) 0.0345(19) 0.039(2) -0.0031(16) -0.0054(18) 0.0079(17)
C32 0.050(3) 0.044(2) 0.045(2) 0.0089(18) 0.001(2) 0.0135(19)
C33 0.057(3) 0.046(2) 0.044(2) 0.0101(19) 0.007(2) 0.010(2)
C34 0.041(2) 0.045(2) 0.047(2) 0.0035(18) 0.0042(19) 0.0133(19)
C35 0.044(2) 0.0363(19) 0.037(2) 0.0007(16) -0.0066(18) 0.0105(17)
N12 0.042(2) 0.0385(18) 0.058(2) 0.0124(16) -0.0081(17) 0.0060(15)
C36 0.046(3) 0.041(2) 0.081(3) 0.016(2) -0.010(2) 0.002(2)
O1 0.088(3) 0.0533(18) 0.0383(16) -0.0054(14) -0.0053(17) 0.0195(18)
C37 0.032(2) 0.0330(18) 0.038(2) 0.0060(15) -0.0028(16) 0.0053(15)
C38 0.033(2) 0.039(2) 0.041(2) 0.0065(16) -0.0016(17) 0.0064(16)
C39 0.041(2) 0.039(2) 0.034(2) 0.0004(16) 0.0027(17) 0.0067(17)
C40 0.064(3) 0.046(2) 0.035(2) 0.0044(17) -0.002(2) 0.019(2)
C41 0.077(3) 0.048(2) 0.041(2) 0.0042(19) 0.001(2) 0.028(2)
C42 0.059(3) 0.041(2) 0.032(2) 0.0010(16) -0.0008(19) 0.012(2)
C43 0.072(3) 0.061(3) 0.039(2) 0.002(2) -0.013(2) 0.026(3)
C44 0.069(3) 0.049(2) 0.046(2) 0.0026(19) -0.007(2) 0.027(2)
C45 0.124(5) 0.050(3) 0.054(3) -0.008(2) -0.001(3) 0.023(3)
S1 0.0462(6) 0.0428(5) 0.0443(6) 0.0076(4) -0.0013(5) 0.0107(5)
O2 0.110(3) 0.088(3) 0.064(2) -0.001(2) 0.009(2) 0.058(3)
O3 0.102(3) 0.070(2) 0.076(3) 0.036(2) -0.002(2) 0.011(2)
O4 0.0390(18) 0.068(2) 0.094(3) 0.023(2) -0.0083(18) -0.0006(16)
F11 0.051(2) 0.123(3) 0.142(4) 0.028(3) -0.029(2) -0.019(2)
F12 0.133(4) 0.090(3) 0.092(3) -0.036(2) -0.029(2) 0.051(2)
F13 0.079(2) 0.103(2) 0.0570(18) 0.0212(17) -0.0098(16) 0.0254(19)
C46 0.050(3) 0.061(3) 0.065(3) 0.007(3) -0.008(2) 0.012(2)
S2 0.0545(7) 0.0428(6) 0.0577(7) 0.0027(5) -0.0146(6) 0.0066(5)
O5 0.091(3) 0.045(2) 0.162(5) 0.017(2) -0.033(3) 0.001(2)
O6 0.058(2) 0.067(2) 0.094(3) -0.011(2) -0.007(2) 0.0209(18)
O7 0.070(3) 0.092(3) 0.057(2) 0.0069(19) -0.0263(19) 0.004(2)
F21 0.097(3) 0.272(7) 0.049(2) -0.007(3) -0.022(2) 0.013(4)
F22 0.094(3) 0.158(5) 0.138(4) 0.090(4) 0.003(3) -0.007(3)
F23 0.084(3) 0.263(7) 0.113(4) -0.029(4) 0.012(3) 0.075(4)
C47 0.057(4) 0.125(6) 0.058(3) -0.004(4) -0.013(3) 0.012(4)

loop_
_atom_type_symbol
_atom_type_description
_atom_type_scat_dispersion_real
_atom_type_scat_dispersion_imag
_atom_type_scat_source
C C 0.0033 0.0016 'International Tables Vol C Tables 4.2.6.8 and 6.1.1.4'
H H 0.0000 0.0000 'International Tables Vol C Tables 4.2.6.8 and 6.1.1.4'
N N 0.0061 0.0033 'International Tables Vol C Tables 4.2.6.8 and 6.1.1.4'
O O 0.0106 0.0060 'International Tables Vol C Tables 4.2.6.8 and 6.1.1.4'
F F 0.0171 0.0103 'International Tables Vol C Tables 4.2.6.8 and 6.1.1.4'
S S 0.1246 0.1234 'International Tables Vol C Tables 4.2.6.8 and 6.1.1.4'
Ag Ag -0.8971 1.1015 'International Tables Vol C Tables 4.2.6.8 and 6.1.1.4'

loop_
_geom_angle_atom_site_label_1
_geom_angle_atom_site_label_2
_geom_angle_atom_site_label_3
_geom_angle
_geom_angle_site_symmetry_1
_geom_angle_site_symmetry_3
C37 Ag1 N9 164.16(13) . .
C37 Ag1 Ag2 41.26(13) . .
N9 Ag1 Ag2 154.57(10) . .
C37 Ag2 N1 174.98(14) . .
C37 Ag2 Ag1 41.76(13) . .
N1 Ag2 Ag1 140.07(13) . .
C37 Ag2 Ag3 42.57(16) . .
N1 Ag2 Ag3 132.45(16) . .
Ag1 Ag2 Ag3 65.04(14) . .
C37 Ag3 N5 142.81(17) . .
C37 Ag3 C38 30.16(14) . .
N5 Ag3 C38 112.85(19) . .
C37 Ag3 C10 133.46(18) . .
N5 Ag3 C10 73.93(18) . .
C38 Ag3 C10 149.16(14) . .
C37 Ag3 C20 124.75(18) . .
N5 Ag3 C20 73.6(2) . .
C38 Ag3 C20 125.38(18) . .
C10 Ag3 C20 85.44(18) . .
C37 Ag3 Ag2 38.69(12) . .
N5 Ag3 Ag2 151.49(11) . .
C38 Ag3 Ag2 64.48(11) . .
C10 Ag3 Ag2 94.85(12) . .
C20 Ag3 Ag2 132.66(14) . .
C1 N1 C5 118.8(3) . .
C1 N1 Ag2 118.5(3) . .
C5 N1 Ag2 121.3(3) . .
N1 C1 C2 122.1(4) . .
N1 C1 N12 117.8(3) . .
C2 C1 N12 120.1(4) . .
C3 C2 C1 118.7(4) . .
C4 C3 C2 119.6(4) . .
C3 C4 C5 119.3(5) . .
N1 C5 C4 121.5(4) . .
N1 C5 N2 117.9(3) . .
C4 C5 N2 120.6(4) . .
C7 N2 C5 121.9(4) . .
C7 N2 C6 119.2(4) . .
C5 N2 C6 118.8(4) . .
C11 N3 C7 118.0(4) . .
N3 C7 N2 115.0(4) . .
N3 C7 C8 122.7(4) . .
N2 C7 C8 122.2(4) . .
C9 C8 C7 118.3(4) . .
C8 C9 C10 120.4(4) . .
C9 C10 C11 117.4(4) . .
C9 C10 Ag3 97.6(3) . .
C11 C10 Ag3 80.8(3) . .
N3 C11 N4 114.9(4) . .
N3 C11 C10 123.1(4) . .
N4 C11 C10 122.0(4) . .
C13 N4 C11 123.6(4) . .
C13 N4 C12 118.0(4) . .
C11 N4 C12 118.2(4) . .
C17 N5 C13 119.1(3) . .
C17 N5 Ag3 122.2(3) . .
C13 N5 Ag3 117.8(3) . .
N5 C13 C14 121.7(4) . .
N5 C13 N4 118.5(3) . .
C14 C13 N4 119.6(4) . .
C15 C14 C13 118.1(4) . .
C16 C15 C14 120.9(4) . .
C15 C16 C17 118.5(4) . .
N5 C17 C16 121.5(4) . .
N5 C17 N6 118.1(3) . .
C16 C17 N6 120.1(4) . .
C17 N6 C19 124.0(3) . .
C17 N6 C18 117.6(3) . .
C19 N6 C18 118.3(4) . .
C23 N7 C19 119.5(3) . .
N7 C19 C20 122.4(4) . .
N7 C19 N6 115.4(4) . .
C20 C19 N6 122.1(4) . .
C21 C20 C19 117.1(4) . .
C21 C20 Ag3 96.5(3) . .
C19 C20 Ag3 81.7(3) . .
C22 C21 C20 121.1(4) . .
C21 C22 C23 117.6(4) . .
N7 C23 C22 122.1(4) . .
N7 C23 N8 115.1(4) . .
C22 C23 N8 122.8(3) . .
C23 N8 C25 123.2(3) . .
C23 N8 C24 117.9(4) . .
C25 N8 C24 118.7(4) . .
C25 N9 C29 118.6(4) . .
C25 N9 Ag1 119.7(2) . .
C29 N9 Ag1 120.7(3) . .
N9 C25 C26 121.9(4) . .
N9 C25 N8 117.4(4) . .
C26 C25 N8 120.5(4) . .
C27 C26 C25 118.1(4) . .
C28 C27 C26 120.3(4) . .
C27 C28 C29 119.4(4) . .
N9 C29 N10 116.5(4) . .
N9 C29 C28 121.5(4) . .
N10 C29 C28 121.9(4) . .
C29 N10 C31 122.6(3) . .
C29 N10 C30 118.5(4) . .
C31 N10 C30 118.9(4) . .
C31 N11 C35 118.4(4) . .
N11 C31 C32 122.8(4) . .
N11 C31 N10 115.8(4) . .
C32 C31 N10 121.3(4) . .
C33 C32 C31 117.4(4) . .
C32 C33 C34 121.0(4) . .
C33 C34 C35 117.3(4) . .
N11 C35 N12 115.4(4) . .
N11 C35 C34 123.0(4) . .
N12 C35 C34 121.7(4) . .
C35 N12 C1 121.5(4) . .
C35 N12 C36 120.0(4) . .
C1 N12 C36 117.5(4) . .
C42 O1 C45 117.0(4) . .
C38 C37 Ag2 141.5(3) . .
C38 C37 Ag1 120.5(3) . .
Ag2 C37 Ag1 96.98(19) . .
C38 C37 Ag3 80.9(3) . .
Ag2 C37 Ag3 98.7(2) . .
Ag1 C37 Ag3 105.0(2) . .
C37 C38 C39 177.7(4) . .
C37 C38 Ag3 69.0(3) . .
C39 C38 Ag3 112.1(3) . .
C40 C39 C44 118.6(4) . .
C40 C39 C38 120.4(4) . .
C44 C39 C38 121.1(4) . .
C41 C40 C39 121.2(4) . .
C42 C41 C40 119.4(4) . .
O1 C42 C41 123.8(4) . .
O1 C42 C43 116.1(4) . .
C41 C42 C43 120.1(4) . .
C44 C43 C42 120.1(4) . .
C43 C44 C39 120.5(4) . .
O3 S1 O2 115.0(3) . .
O3 S1 O4 114.2(3) . .
O2 S1 O4 115.6(3) . .
O3 S1 C46 104.6(3) . .
O2 S1 C46 102.4(3) . .
O4 S1 C46 102.7(3) . .
F12 C46 F11 106.0(5) . .
F12 C46 F13 108.8(5) . .
F11 C46 F13 106.8(4) . .
F12 C46 S1 112.6(4) . .
F11 C46 S1 112.0(4) . .
F13 C46 S1 110.4(4) . .
O5 S2 O6 113.5(3) . .
O5 S2 O7 114.8(3) . .
O6 S2 O7 116.0(3) . .
O5 S2 C47 103.8(4) . .
O6 S2 C47 102.8(3) . .
O7 S2 C47 103.6(3) . .
F21 C47 F23 107.9(6) . .
F21 C47 F22 107.6(6) . .
F23 C47 F22 107.7(6) . .
F21 C47 S2 111.7(5) . .
F23 C47 S2 111.3(5) . .
F22 C47 S2 110.5(5) . .

loop_
_geom_bond_atom_site_label_1
_geom_bond_atom_site_label_2
_geom_bond_distance
_geom_bond_site_symmetry_2
Ag1 C37 2.143(6) .
Ag1 N9 2.255(5) .
Ag1 Ag2 3.195(6) .
Ag2 C37 2.123(6) .
Ag2 N1 2.252(5) .
Ag2 Ag3 3.356(9) .
Ag3 C37 2.297(6) .
Ag3 N5 2.333(6) .
Ag3 C38 2.429(6) .
Ag3 C10 2.574(7) .
Ag3 C20 2.676(6) .
N1 C1 1.357(6) .
N1 C5 1.363(6) .
C1 C2 1.395(6) .
C1 N12 1.420(6) .
C2 C3 1.392(7) .
C3 C4 1.385(7) .
C4 C5 1.395(6) .
C5 N2 1.412(6) .
N2 C7 1.402(6) .
N2 C6 1.475(6) .
N3 C11 1.348(6) .
N3 C7 1.359(6) .
C7 C8 1.407(7) .
C8 C9 1.379(7) .
C9 C10 1.401(6) .
C10 C11 1.413(7) .
C11 N4 1.411(6) .
N4 C13 1.408(6) .
N4 C12 1.477(7) .
N5 C17 1.360(6) .
N5 C13 1.362(6) .
C13 C14 1.402(6) .
C14 C15 1.384(7) .
C15 C16 1.382(7) .
C16 C17 1.401(6) .
C17 N6 1.410(6) .
N6 C19 1.412(5) .
N6 C18 1.480(6) .
N7 C23 1.350(5) .
N7 C19 1.351(6) .
C19 C20 1.406(6) .
C20 C21 1.402(6) .
C21 C22 1.392(7) .
C22 C23 1.407(6) .
C23 N8 1.409(6) .
N8 C25 1.419(6) .
N8 C24 1.471(6) .
N9 C25 1.361(6) .
N9 C29 1.367(5) .
C25 C26 1.403(6) .
C26 C27 1.400(7) .
C27 C28 1.363(7) .
C28 C29 1.400(6) .
C29 N10 1.400(6) .
N10 C31 1.414(6) .
N10 C30 1.485(6) .
N11 C31 1.345(6) .
N11 C35 1.358(6) .
C31 C32 1.412(7) .
C32 C33 1.392(7) .
C33 C34 1.394(6) .
C34 C35 1.404(7) .
C35 N12 1.400(6) .
N12 C36 1.473(6) .
O1 C42 1.375(5) .
O1 C45 1.442(7) .
C37 C38 1.236(6) .
C38 C39 1.454(6) .
C39 C40 1.396(6) .
C39 C44 1.400(7) .
C40 C41 1.390(6) .
C41 C42 1.389(7) .
C42 C43 1.395(7) .
C43 C44 1.386(7) .
S1 O3 1.431(5) .
S1 O2 1.435(5) .
S1 O4 1.440(5) .
S1 C46 1.822(6) .
F11 C46 1.337(7) .
F12 C46 1.328(6) .
F13 C46 1.344(7) .
S2 O5 1.435(5) .
S2 O6 1.439(5) .
S2 O7 1.446(4) .
S2 C47 1.806(8) .
F21 C47 1.324(7) .
F22 C47 1.367(9) .
F23 C47 1.336(8) .
